data_4325827
loop_
_publ_author_name
'Csaba Jobb\'agy'
'T\"unde Tunyogi'
'G\'abor P\'alink\'as'
'Andrea De\'ak'

_publ_contact_author_address
; Chemical Research Center of the Hungarian Academy of Sciences,
  Institute of Structural Chemistry,
  Supramolecular Laboratory,
  H-1525 Budapest,
  P.O.Box 17,
  Hungary
;
_publ_contact_author_email deak@chemres.hu
_publ_contact_author_fax 00-36-1-438-1143
_publ_contact_author_name 'Andrea De\'ak'
_publ_contact_author_phone 00-36-1-438-1161/327
_publ_section_title
;
 A Versatile Solvent-Free Mechanochemical Route to the Synthesis of
 Heterometallic Dicyanoaurate-Based Coordination Polymers
;
_journal_name_full 'Inorganic Chemistry'
_journal_page_first 7301
_journal_page_last 7308
_journal_paper_doi 10.1021/ic200893n
_journal_volume 50
_journal_year 2011
_chemical_formula_moiety 'C20 H15 Au N2 Sn'
_chemical_formula_sum 'C20 H15 Au N2 Sn'
_chemical_formula_weight 599.00
_chemical_name_systematic
;
 ?
;
_space_group_IT_number 15
_symmetry_cell_setting monoclinic
_symmetry_space_group_name_Hall '-C 2yc'
_symmetry_space_group_name_H-M 'C 1 2/c 1'
_atom_sites_solution_hydrogens geom
_atom_sites_solution_primary direct
_atom_sites_solution_secondary difmap
_audit_creation_method SHELXL-97
_cell_angle_alpha 90.00
_cell_angle_beta 113.806(2)
_cell_angle_gamma 90.00
_cell_formula_units_Z 4
_cell_length_a 14.6109(6)
_cell_length_b 18.7252(6)
_cell_length_c 7.4017(3)
_cell_measurement_reflns_used 6847
_cell_measurement_temperature 111(2)
_cell_measurement_theta_max 35.6093
_cell_measurement_theta_min 2.9753
_cell_volume 1852.75(13)
_computing_cell_refinement 'CrystalClear (Rigaku/MSC Inc., 2006)'
_computing_data_collection 'CrystalClear (Rigaku/MSC Inc., 2006)'
_computing_data_reduction 'CrystalClear (Rigaku/MSC Inc., 2006)'
_computing_molecular_graphics 'PLATON (Spek, 2003)'
_computing_publication_material 'WinGX (Farrugia, 1999), PLATON (Spek, 2003)'
_computing_structure_refinement 'SHELXL-97 (Sheldrick, 1997)'
_computing_structure_solution 'SIR92 (Altomare <i>et al.</i>, 1994)'
_diffrn_ambient_temperature 111(2)
_diffrn_measured_fraction_theta_full 0.999
_diffrn_measured_fraction_theta_max 0.999
_diffrn_measurement_device_type 'R Axis Rapid'
_diffrn_measurement_method 'phi and omega scans'
_diffrn_radiation_monochromator graphite
_diffrn_radiation_source 'fine-focus sealed tube'
_diffrn_radiation_type MoK\a
_diffrn_radiation_wavelength 0.71073
_diffrn_reflns_av_R_equivalents 0.0583
_diffrn_reflns_av_sigmaI/netI 0.0239
_diffrn_reflns_limit_h_max 17
_diffrn_reflns_limit_h_min -17
_diffrn_reflns_limit_k_max 22
_diffrn_reflns_limit_k_min -22
_diffrn_reflns_limit_l_max 8
_diffrn_reflns_limit_l_min -8
_diffrn_reflns_number 16687
_diffrn_reflns_theta_full 25.03
_diffrn_reflns_theta_max 25.03
_diffrn_reflns_theta_min 1.87
_exptl_absorpt_coefficient_mu 9.259
_exptl_absorpt_correction_T_max 0.2147
_exptl_absorpt_correction_T_min 0.1449
_exptl_absorpt_correction_type multi-scan
_exptl_absorpt_process_details 'CrystalClear (Rigaku/MSC, 2006)'
_exptl_crystal_colour colorless
_exptl_crystal_density_diffrn 2.147
_exptl_crystal_description plate
_exptl_crystal_F_000 1112
_exptl_crystal_size_max 0.34
_exptl_crystal_size_mid 0.24
_exptl_crystal_size_min 0.24
_refine_diff_density_max 0.999
_refine_diff_density_min -1.433
_refine_diff_density_rms 0.347
_refine_ls_extinction_method none
_refine_ls_goodness_of_fit_ref 1.426
_refine_ls_hydrogen_treatment constr
_refine_ls_matrix_type full
_refine_ls_number_parameters 108
_refine_ls_number_reflns 1643
_refine_ls_number_restraints 0
_refine_ls_restrained_S_all 1.426
_refine_ls_R_factor_all 0.0286
_refine_ls_R_factor_gt 0.0259
_refine_ls_shift/su_max 0.000
_refine_ls_shift/su_mean 0.000
_refine_ls_structure_factor_coef Fsqd
_refine_ls_weighting_details 'calc w=1/[\s^2^(Fo^2^)+(0.0522P)^2^+17.5356P] where P=(Fo^2^+2Fc^2^)/3'
_refine_ls_weighting_scheme calc
_refine_ls_wR_factor_gt 0.0880
_refine_ls_wR_factor_ref 0.1100
_reflns_number_gt 1639
_reflns_number_total 1643
_reflns_threshold_expression >2sigma(I)
_cod_data_source_file ic200893n_si_002.cif
_cod_data_source_block complex6
_cod_original_cell_volume 1852.75(12)
_cod_original_sg_symbol_H-M 'C 2/c'
_cod_database_code 4325827

loop_
_symmetry_equiv_pos_as_xyz
'x, y, z'
'-x, y, -z+1/2'
'x+1/2, y+1/2, z'
'-x+1/2, y+1/2, -z+1/2'
'-x, -y, -z'
'x, -y, z-1/2'
'-x+1/2, -y+1/2, -z'
'x+1/2, -y+1/2, z-1/2'

loop_
_atom_site_label
_atom_site_type_symbol
_atom_site_fract_x
_atom_site_fract_y
_atom_site_fract_z
_atom_site_U_iso_or_equiv
_atom_site_adp_type
_atom_site_occupancy
_atom_site_symmetry_multiplicity
_atom_site_calc_flag
_atom_site_refinement_flags
Au1 Au -0.2500 0.2500 -0.5000 0.01741(19) Uani 1 2 d S
Sn1 Sn 0.0000 0.31028(4) 0.2500 0.0135(2) Uani 1 2 d S
N1 N -0.1046(5) 0.3046(3) -0.0852(9) 0.0193(13) Uani 1 1 d .
C1 C -0.1566(5) 0.2863(4) -0.2381(11) 0.0206(15) Uani 1 1 d .
C1A C 0.1091(5) 0.3696(4) 0.1886(10) 0.0166(14) Uani 1 1 d .
C2A C 0.0775(5) 0.4138(4) 0.0243(10) 0.0172(14) Uani 1 1 d .
H2A H 0.0085 0.4158 -0.0610 0.021 Uiso 1 1 calc R
C3A C 0.1459(6) 0.4551(4) -0.0172(11) 0.0241(16) Uani 1 1 d .
H3A H 0.1235 0.4855 -0.1295 0.029 Uiso 1 1 calc R
C4A C 0.2470(6) 0.4516(4) 0.1066(12) 0.0239(16) Uani 1 1 d .
H4A H 0.2941 0.4795 0.0788 0.029 Uiso 1 1 calc R
C5A C 0.2786(6) 0.4078(4) 0.2691(12) 0.0250(16) Uani 1 1 d .
H5A H 0.3478 0.4054 0.3530 0.030 Uiso 1 1 calc R
C6A C 0.2104(5) 0.3670(4) 0.3122(11) 0.0200(14) Uani 1 1 d .
H6A H 0.2330 0.3372 0.4259 0.024 Uiso 1 1 calc R
C1B C 0.0000 0.1961(6) 0.2500 0.023(2) Uani 1 2 d S
C2B C 0.0557(6) 0.1582(4) 0.1683(11) 0.0209(15) Uani 1 1 d .
H2B H 0.0940 0.1833 0.1112 0.025 Uiso 1 1 calc R
C3B C 0.0563(6) 0.0836(4) 0.1691(12) 0.0263(14) Uani 1 1 d .
H3B H 0.0954 0.0585 0.1141 0.032 Uiso 1 1 calc R
C4B C 0.0000 0.0460(6) 0.2500 0.0263(14) Uani 1 2 d S
H4B H 0.0000 -0.0048 0.2500 0.032 Uiso 1 2 calc SR

loop_
_atom_site_aniso_label
_atom_site_aniso_U_11
_atom_site_aniso_U_22
_atom_site_aniso_U_33
_atom_site_aniso_U_23
_atom_site_aniso_U_13
_atom_site_aniso_U_12
Au1 0.0151(3) 0.0215(3) 0.0120(3) -0.00205(13) 0.0016(2) -0.00261(13)
Sn1 0.0127(4) 0.0129(4) 0.0124(4) 0.000 0.0025(3) 0.000
N1 0.021(3) 0.017(3) 0.019(3) -0.001(2) 0.007(3) -0.003(2)
C1 0.019(4) 0.021(4) 0.020(4) 0.001(3) 0.006(3) -0.001(3)
C1A 0.017(3) 0.014(3) 0.019(3) -0.006(3) 0.007(3) -0.001(3)
C2A 0.018(3) 0.015(3) 0.014(3) -0.001(3) 0.002(3) -0.002(3)
C3A 0.026(4) 0.025(4) 0.019(4) 0.001(3) 0.007(3) -0.006(3)
C4A 0.024(4) 0.028(4) 0.024(4) -0.006(3) 0.013(3) -0.011(3)
C5A 0.018(4) 0.028(4) 0.027(4) -0.009(3) 0.007(3) -0.005(3)
C6A 0.021(4) 0.021(4) 0.017(3) -0.002(3) 0.007(3) 0.005(3)
C1B 0.022(6) 0.020(6) 0.022(6) 0.000 0.004(5) 0.000
C2B 0.021(4) 0.022(4) 0.022(4) 0.003(3) 0.012(3) 0.001(3)
C3B 0.029(3) 0.016(3) 0.027(3) -0.004(3) 0.004(3) 0.008(3)
C4B 0.029(3) 0.016(3) 0.027(3) -0.004(3) 0.004(3) 0.008(3)

loop_
_atom_type_symbol
_atom_type_description
_atom_type_scat_dispersion_real
_atom_type_scat_dispersion_imag
_atom_type_scat_source
C C 0.0033 0.0016 'International Tables Vol C Tables 4.2.6.8 and 6.1.1.4'
H H 0.0000 0.0000 'International Tables Vol C Tables 4.2.6.8 and 6.1.1.4'
Au Au -2.0133 8.8022 'International Tables Vol C Tables 4.2.6.8 and 6.1.1.4'
N N 0.0061 0.0033 'International Tables Vol C Tables 4.2.6.8 and 6.1.1.4'
Sn Sn -0.6537 1.4246 'International Tables Vol C Tables 4.2.6.8 and 6.1.1.4'

loop_
_geom_angle_atom_site_label_1
_geom_angle_atom_site_label_2
_geom_angle_atom_site_label_3
_geom_angle
_geom_angle_site_symmetry_1
_geom_angle_site_symmetry_3
C1 Au1 C1 180.0(3) . 7_454
C1A Sn1 C1A 117.3(4) . 2
C1A Sn1 C1B 121.34(18) . .
C1A Sn1 C1B 121.34(18) 2 .
C1A Sn1 N1 91.3(2) . .
C1A Sn1 N1 91.5(2) 2 .
C1B Sn1 N1 87.39(15) . .
C1A Sn1 N1 91.5(2) . 2
C1A Sn1 N1 91.3(2) 2 2
C1B Sn1 N1 87.39(15) . 2
N1 Sn1 N1 174.8(3) . 2
C1 N1 Sn1 164.7(6) . .
N1 C1 Au1 177.0(7) . .
C2A C1A C6A 119.1(7) . .
C2A C1A Sn1 119.0(5) . .
C6A C1A Sn1 121.9(5) . .
C1A C2A C3A 120.7(7) . .
C1A C2A H2A 119.6 . .
C3A C2A H2A 119.6 . .
C4A C3A C2A 119.7(7) . .
C4A C3A H3A 120.2 . .
C2A C3A H3A 120.2 . .
C5A C4A C3A 119.8(7) . .
C5A C4A H4A 120.1 . .
C3A C4A H4A 120.1 . .
C4A C5A C6A 120.7(7) . .
C4A C5A H5A 119.6 . .
C6A C5A H5A 119.6 . .
C5A C6A C1A 120.0(7) . .
C5A C6A H6A 120.0 . .
C1A C6A H6A 120.0 . .
C2B C1B C2B 118.6(10) 2 .
C2B C1B Sn1 120.7(5) 2 .
C2B C1B Sn1 120.7(5) . .
C1B C2B C3B 120.8(8) . .
C1B C2B H2B 119.6 . .
C3B C2B H2B 119.6 . .
C4B C3B C2B 120.4(8) . .
C4B C3B H3B 119.8 . .
C2B C3B H3B 119.8 . .
C3B C4B C3B 118.9(10) 2 .
C3B C4B H4B 120.5 2 .
C3B C4B H4B 120.5 . .

loop_
_geom_bond_atom_site_label_1
_geom_bond_atom_site_label_2
_geom_bond_distance
_geom_bond_site_symmetry_2
Au1 C1 1.987(8) .
Au1 C1 1.987(8) 7_454
Sn1 C1A 2.137(7) .
Sn1 C1A 2.137(7) 2
Sn1 C1B 2.138(12) .
Sn1 N1 2.333(6) .
Sn1 N1 2.333(6) 2
N1 C1 1.131(10) .
C1A C2A 1.386(10) .
C1A C6A 1.393(10) .
C2A C3A 1.392(11) .
C2A H2A 0.9500 .
C3A C4A 1.391(11) .
C3A H3A 0.9500 .
C4A C5A 1.373(12) .
C4A H4A 0.9500 .
C5A C6A 1.392(11) .
C5A H5A 0.9500 .
C6A H6A 0.9500 .
C1B C2B 1.389(10) 2
C1B C2B 1.389(10) .
C2B C3B 1.396(11) .
C2B H2B 0.9500 .
C3B C4B 1.390(10) .
C3B H3B 0.9500 .
C4B C3B 1.390(10) 2
C4B H4B 0.9500 .
